data_7060626
loop_
_publ_author_name
'Braun, Vanessa'
'Wurzenberger, Maximilian H. H.'
'Weippert, Valentin'
'Stierstorfer, J\"org'

_publ_section_title
;
 Tailoring the properties of 3d transition metal complexes with different
 N-cycloalkyl-substituted tetrazoles
;
_journal_issue 25
_journal_name_full 'New Journal of Chemistry'
_journal_page_first 11042
_journal_page_last 11050
_journal_paper_doi 10.1039/D1NJ01675J
_journal_volume 45
_journal_year 2021
_chemical_formula_moiety 'C48 H84 Cu2 N32 O2, 4(Cl O4)'
_chemical_formula_sum 'C48 H84 Cl4 Cu2 N32 O18'
_chemical_formula_weight 1666.35
_chemical_name_common 'aqua tetrakis(1-cyclopentyl-5H-tetrazole) copper(II) diperchlorate'
_chemical_name_systematic 'aqua tetrakis(1-cyclopentyl-5H-tetrazole) copper(II) diperchlorate'
_space_group_IT_number 2
_space_group_name_Hall '-P 1'
_space_group_name_H-M_alt 'P -1'
_symmetry_cell_setting triclinic
_symmetry_Int_Tables_number 2
_symmetry_space_group_name_Hall '-P 1'
_symmetry_space_group_name_H-M 'P -1'
_atom_sites_solution_hydrogens mixed
_atom_sites_solution_primary difmap
_audit_creation_date 2020-05-15
_audit_creation_method SHELXL-2018/3
_audit_update_record
;
2021-02-04 deposited with the CCDC.	2021-04-28 downloaded from the CCDC.
;
_cell_angle_alpha 86.257(5)
_cell_angle_beta 73.006(5)
_cell_angle_gamma 82.596(5)
_cell_formula_units_Z 1
_cell_length_a 11.0187(5)
_cell_length_b 12.6481(8)
_cell_length_c 13.4478(8)
_cell_measurement_reflns_used 4768
_cell_measurement_temperature 103(2)
_cell_measurement_theta_max 31.6830
_cell_measurement_theta_min 2.1360
_cell_volume 1776.63(18)
_computing_cell_refinement 'CrysAlisPro 1.171.40.75a (Rigaku OD, 2020)'
_computing_data_collection 'CrysAlisPro 1.171.40.75a (Rigaku OD, 2020)'
_computing_data_reduction 'CrysAlisPro 1.171.40.75a (Rigaku OD, 2020)'
_computing_molecular_graphics 'Diamond 2.1c, Crystal Impact GbR'
_computing_publication_material 'Encifer 1.5.1, CCDC 2014'
_computing_structure_refinement 'SHELXL-2018/3 (Sheldrick, 2018)'
_computing_structure_solution SIR-92
_diffrn_ambient_temperature 103(2)
_diffrn_detector 'CCD plate'
_diffrn_detector_area_resol_mean 15.9809
_diffrn_detector_type Sapphire3
_diffrn_measured_fraction_theta_full 1.000
_diffrn_measured_fraction_theta_max 0.907
_diffrn_measurement_details
;
List of Runs (angles in degrees, time in seconds):

  # Type    Start    End  Width  t~exp~   \w     \q     \k     \f   Frames
#--------------------------------------------------------------------------
  1  \w   -109.00 -83.00   1.00   10.00    --  -28.86 178.00-180.00   26
  2  \w   -104.00 -51.00   1.00   10.00    --  -28.86-178.00 -30.00   53
  3  \w   -101.00 -63.00   1.00   10.00    --  -28.86 178.00 120.00   38
  4  \w     21.00 100.00   1.00   10.00    --   29.64  57.00  30.00   79
  5  \w     82.00 112.00   1.00   10.00    --   29.64-178.00  60.00   30
  6  \w     53.00  95.00   1.00   10.00    --   29.64  57.00-180.00   42
  7  \w      6.00  91.00   1.00   10.00    --   29.64-127.00 178.00   85
  8  \w    -46.00  83.00   1.00   10.00    --   29.64 -19.00-150.00  129
;
_diffrn_measurement_device 'four-circle diffractometer'
_diffrn_measurement_device_type 'Xcalibur, Sapphire3'
_diffrn_measurement_method '\w scans'
_diffrn_orient_matrix_UB_11 -0.0256660000
_diffrn_orient_matrix_UB_12 0.0322600000
_diffrn_orient_matrix_UB_13 0.0441773000
_diffrn_orient_matrix_UB_21 -0.0046552000
_diffrn_orient_matrix_UB_22 -0.0463956000
_diffrn_orient_matrix_UB_23 0.0328793000
_diffrn_orient_matrix_UB_31 0.0625395000
_diffrn_orient_matrix_UB_32 0.0027337000
_diffrn_orient_matrix_UB_33 0.0034279000
_diffrn_radiation_monochromator graphite
_diffrn_radiation_probe x-ray
_diffrn_radiation_type MoK\a
_diffrn_radiation_wavelength 0.71073
_diffrn_reflns_av_R_equivalents 0.0342
_diffrn_reflns_av_sigmaI/netI 0.0639
_diffrn_reflns_av_unetI/netI 0.0654
_diffrn_reflns_Laue_measured_fraction_full 1.000
_diffrn_reflns_Laue_measured_fraction_max 0.907
_diffrn_reflns_limit_h_max 15
_diffrn_reflns_limit_h_min -14
_diffrn_reflns_limit_k_max 18
_diffrn_reflns_limit_k_min -17
_diffrn_reflns_limit_l_max 20
_diffrn_reflns_limit_l_min -20
_diffrn_reflns_number 20438
_diffrn_reflns_point_group_measured_fraction_full 1.000
_diffrn_reflns_point_group_measured_fraction_max 0.907
_diffrn_reflns_theta_full 25.242
_diffrn_reflns_theta_max 32.302
_diffrn_reflns_theta_min 1.946
_diffrn_source 'fine-focus sealed X-ray tube'
_exptl_absorpt_coefficient_mu 0.838
_exptl_absorpt_correction_T_max 1.00000
_exptl_absorpt_correction_T_min 0.88728
_exptl_absorpt_correction_type multi-scan
_exptl_absorpt_process_details
;
CrysAlisPro 1.171.40.75a (Rigaku Oxford Diffraction, 2020)
Empirical absorption correction using spherical harmonics,
 implemented in SCALE3 ABSPACK scaling algorithm.
;
_exptl_crystal_colour blue
_exptl_crystal_density_diffrn 1.557
_exptl_crystal_description block
_exptl_crystal_F_000 866
_exptl_crystal_size_max 0.433
_exptl_crystal_size_mid 0.215
_exptl_crystal_size_min 0.188
_refine_diff_density_max 0.681
_refine_diff_density_min -0.525
_refine_diff_density_rms 0.110
_refine_ls_extinction_method none
_refine_ls_goodness_of_fit_ref 1.065
_refine_ls_hydrogen_treatment mixed
_refine_ls_matrix_type full
_refine_ls_number_parameters 617
_refine_ls_number_reflns 11483
_refine_ls_number_restraints 0
_refine_ls_restrained_S_all 1.065
_refine_ls_R_factor_all 0.0772
_refine_ls_R_factor_gt 0.0499
_refine_ls_shift/su_max 0.001
_refine_ls_shift/su_mean 0.000
_refine_ls_structure_factor_coef Fsqd
_refine_ls_weighting_details 'w=1/[\s^2^(Fo^2^)+(0.0673P)^2^+0.1170P] where P=(Fo^2^+2Fc^2^)/3'
_refine_ls_weighting_scheme calc
_refine_ls_wR_factor_gt 0.1171
_refine_ls_wR_factor_ref 0.1416
_reflns_Friedel_coverage 0.000
_reflns_number_gt 8487
_reflns_number_total 11483
_reflns_threshold_expression 'I > 2\s(I)'
_cod_data_source_file d1nj01675j2.cif
_cod_data_source_block px189
_cod_depositor_comments 'Adding full bibliography for 7060620--7060640.cif.'
_cod_database_code 7060626
_shelx_space_group_comment
;
The symmetry employed for this shelxl refinement is uniquely defined
by the following loop, which should always be used as a source of
symmetry information in preference to the above space-group names.
They are only intended as comments.
;
_shelx_estimated_absorpt_t_min 0.713
_shelx_estimated_absorpt_t_max 0.858

loop_
_space_group_symop_operation_xyz
'x, y, z'
'-x, -y, -z'

loop_
_atom_site_label
_atom_site_type_symbol
_atom_site_fract_x
_atom_site_fract_y
_atom_site_fract_z
_atom_site_U_iso_or_equiv
_atom_site_adp_type
_atom_site_occupancy
_atom_site_site_symmetry_order
_atom_site_calc_flag
_atom_site_refinement_flags_posn
_atom_site_refinement_flags_adp
_atom_site_refinement_flags_occupancy
_atom_site_disorder_assembly
_atom_site_disorder_group
Cu1 Cu 0.14002(2) 0.56081(2) 0.55231(2) 0.01350(8) Uani 1 1 d . . . . .
Cl1 Cl 0.47690(5) 0.59100(5) 0.74416(5) 0.02205(13) Uani 1 1 d . . . . .
Cl2 Cl 0.50226(5) 0.81527(5) 0.37152(5) 0.02453(13) Uani 1 1 d . . . . .
O1 O 0.36354(16) 0.54739(15) 0.51397(15) 0.0205(4) Uani 1 1 d . . . . .
O2 O 0.50523(17) 0.48332(15) 0.70457(14) 0.0274(4) Uani 1 1 d . . . . .
N12 N 0.23881(16) 0.27294(15) 0.40539(14) 0.0139(3) Uani 1 1 d . . . . .
N5 N 0.14182(17) 0.65179(15) 0.42326(15) 0.0156(4) Uani 1 1 d . . . . .
N9 N 0.16531(17) 0.42622(15) 0.47149(14) 0.0144(3) Uani 1 1 d . . . . .
N13 N 0.12852(17) 0.46887(15) 0.68081(14) 0.0150(4) Uani 1 1 d . . . . .
O5 O 0.45430(19) 0.66365(16) 0.66156(16) 0.0318(4) Uani 1 1 d . . . . .
N11 N 0.14166(17) 0.31151(16) 0.36698(15) 0.0164(4) Uani 1 1 d . . . . .
N1 N 0.14078(17) 0.68757(15) 0.63593(14) 0.0145(3) Uani 1 1 d . . . . .
N8 N 0.17530(18) 0.71798(17) 0.26769(15) 0.0183(4) Uani 1 1 d . . . . .
O3 O 0.36467(19) 0.59487(19) 0.83122(17) 0.0406(5) Uani 1 1 d . . . . .
O4 O 0.5840(2) 0.6167(2) 0.77382(17) 0.0432(6) Uani 1 1 d . . . . .
N10 N 0.09746(17) 0.40415(16) 0.40677(15) 0.0157(4) Uani 1 1 d . . . . .
N4 N 0.19139(17) 0.82325(16) 0.69680(15) 0.0167(4) Uani 1 1 d . . . . .
N16 N 0.16206(18) 0.39216(16) 0.81855(15) 0.0180(4) Uani 1 1 d . . . . .
N3 N 0.11822(19) 0.76939(17) 0.77842(16) 0.0208(4) Uani 1 1 d . . . . .
N2 N 0.08843(18) 0.68825(17) 0.74143(15) 0.0197(4) Uani 1 1 d . . . . .
N14 N 0.0178(2) 0.43485(19) 0.74260(17) 0.0264(5) Uani 1 1 d . . . . .
N6 N 0.0581(2) 0.74075(18) 0.42357(17) 0.0287(5) Uani 1 1 d . . . . .
N7 N 0.0780(2) 0.78126(19) 0.33019(18) 0.0300(5) Uani 1 1 d . . . . .
C13 C 0.2524(2) 0.34335(18) 0.46926(18) 0.0166(4) Uani 1 1 d . . . . .
H13 H 0.314044 0.335553 0.506819 0.020 Uiso 1 1 calc R U . . .
N15 N 0.0374(2) 0.3890(2) 0.82629(17) 0.0283(5) Uani 1 1 d . . . . .
C7 C 0.2130(2) 0.6392(2) 0.32599(18) 0.0180(4) Uani 1 1 d . . . . .
H7 H 0.279704 0.583340 0.301901 0.022 Uiso 1 1 calc R U . . .
C19 C 0.2157(2) 0.44160(19) 0.73007(18) 0.0172(4) Uani 1 1 d . . . . .
H19 H 0.302407 0.455217 0.705982 0.021 Uiso 1 1 calc R U . . .
C1 C 0.2042(2) 0.77171(18) 0.61040(17) 0.0157(4) Uani 1 1 d . . . . .
H1 H 0.250924 0.792043 0.542069 0.019 Uiso 1 1 calc R U . . .
C20 C 0.2183(2) 0.3493(2) 0.90153(19) 0.0200(5) Uani 1 1 d . . . . .
O6 O 0.3798(3) 0.7945(3) 0.3726(2) 0.0847(12) Uani 1 1 d . . . . .
C2 C 0.2465(2) 0.91968(19) 0.71155(19) 0.0195(4) Uani 1 1 d . . . . .
C14 C 0.3128(2) 0.16620(19) 0.38009(19) 0.0194(4) Uani 1 1 d . . . . .
C6 C 0.1433(3) 1.0144(2) 0.7387(2) 0.0239(5) Uani 1 1 d . . . . .
C5 C 0.0782(3) 0.9991(2) 0.8553(2) 0.0296(6) Uani 1 1 d . . . . .
H5B H 0.006606 0.960996 0.867020 0.036 Uiso 1 1 d R U . . .
H5A H 0.035203 1.071872 0.888605 0.036 Uiso 1 1 d R U . . .
C23 C 0.2080(3) 0.3269(3) 1.0794(2) 0.0309(6) Uani 1 1 d . . . . .
C4 C 0.1820(3) 0.9410(2) 0.9011(2) 0.0324(6) Uani 1 1 d . . . . .
C8 C 0.2183(2) 0.7430(2) 0.15418(19) 0.0239(5) Uani 1 1 d . . . . .
C12 C 0.2876(3) 0.6438(3) 0.0926(2) 0.0314(6) Uani 1 1 d . . . . .
C3 C 0.2965(3) 0.9046(2) 0.8077(2) 0.0280(6) Uani 1 1 d . . . . .
C24 C 0.1579(3) 0.4037(3) 1.0046(2) 0.0298(6) Uani 1 1 d . . . . .
C18 C 0.3045(3) 0.1275(2) 0.2778(2) 0.0303(6) Uani 1 1 d . . . . .
C22 C 0.2023(3) 0.2165(3) 1.0416(2) 0.0344(7) Uani 1 1 d . . . . .
C9 C 0.3154(3) 0.8248(3) 0.1292(2) 0.0323(6) Uani 1 1 d . . . . .
O8A O 0.5343(10) 0.9001(9) 0.4107(13) 0.080(5) Uani 0.308(8) 1 d . . P A 1
O7A O 0.5706(10) 0.8193(15) 0.2578(8) 0.096(6) Uani 0.308(8) 1 d . . P A 1
O9A O 0.5439(13) 0.7159(10) 0.4101(15) 0.091(6) Uani 0.308(8) 1 d . . P A 1
O8B O 0.4795(4) 0.8531(4) 0.4778(3) 0.0537(15) Uani 0.692(8) 1 d . . P A 2
O7B O 0.5311(4) 0.8994(4) 0.3013(4) 0.0676(19) Uani 0.692(8) 1 d . . P A 2
O9B O 0.6074(6) 0.7356(4) 0.3545(4) 0.0671(19) Uani 0.692(8) 1 d . . P A 2
C21 C 0.2056(4) 0.2321(2) 0.9262(3) 0.0472(9) Uani 1 1 d . . . . .
H21A H 0.279219 0.187377 0.881607 0.057 Uiso 1 1 calc R U . . .
H21B H 0.125976 0.213238 0.915411 0.057 Uiso 1 1 calc R U . . .
C15 C 0.2540(4) 0.0837(3) 0.4599(3) 0.0502(10) Uani 1 1 d . . . . .
C11 C 0.4285(3) 0.6548(3) 0.0691(3) 0.0416(8) Uani 1 1 d . . . . .
C17 C 0.1827(4) 0.0744(3) 0.3053(4) 0.0611(13) Uani 1 1 d . . . . .
H17A H 0.112802 0.123001 0.288796 0.073 Uiso 1 1 calc R U . . .
H17B H 0.195899 0.008273 0.266133 0.073 Uiso 1 1 calc R U . . .
C10 C 0.4323(3) 0.7739(3) 0.0477(3) 0.0487(9) Uani 1 1 d . . . . .
H10A H 0.427106 0.793787 -0.023492 0.058 Uiso 1 1 calc R U . . .
H10B H 0.511817 0.796192 0.055622 0.058 Uiso 1 1 calc R U . . .
C16 C 0.1508(5) 0.0494(5) 0.4201(6) 0.094(2) Uani 1 1 d . . . . .
H12A H 0.270(3) 0.577(3) 0.125(3) 0.033(8) Uiso 1 1 d . . . . .
H20 H 0.302(3) 0.365(2) 0.875(2) 0.020(7) Uiso 1 1 d . . . . .
H6A H 0.182(3) 1.074(2) 0.725(2) 0.022(7) Uiso 1 1 d . . . . .
H14 H 0.399(3) 0.179(3) 0.378(2) 0.030(8) Uiso 1 1 d . . . . .
H23A H 0.296(3) 0.336(3) 1.075(3) 0.036(9) Uiso 1 1 d . . . . .
H6B H 0.092(3) 1.016(2) 0.693(2) 0.021(7) Uiso 1 1 d . . . . .
H8 H 0.145(3) 0.772(2) 0.138(2) 0.028(8) Uiso 1 1 d . . . . .
H22A H 0.276(3) 0.167(3) 1.050(3) 0.040(9) Uiso 1 1 d . . . . .
H24A H 0.181(3) 0.467(3) 1.000(3) 0.049(11) Uiso 1 1 d . . . . .
H11A H 0.458(4) 0.647(3) 0.127(3) 0.056(11) Uiso 1 1 d . . . . .
H1A H 0.402(3) 0.551(3) 0.456(3) 0.026(8) Uiso 1 1 d . . . . .
H24B H 0.062(3) 0.405(3) 1.021(3) 0.041(9) Uiso 1 1 d . . . . .
H2 H 0.313(3) 0.930(2) 0.649(2) 0.024(7) Uiso 1 1 d . . . . .
H1B H 0.395(3) 0.583(3) 0.541(3) 0.035(9) Uiso 1 1 d . . . . .
H9A H 0.277(3) 0.891(3) 0.108(3) 0.035(9) Uiso 1 1 d . . . . .
H23B H 0.162(4) 0.335(4) 1.146(3) 0.069(13) Uiso 1 1 d . . . . .
H15A H 0.317(4) 0.026(4) 0.462(3) 0.061(12) Uiso 1 1 d . . . . .
H9B H 0.342(3) 0.836(3) 0.185(3) 0.046(10) Uiso 1 1 d . . . . .
H11B H 0.486(4) 0.614(3) 0.013(3) 0.057(11) Uiso 1 1 d . . . . .
H4A H 0.148(3) 0.881(3) 0.946(2) 0.028(8) Uiso 1 1 d . . . . .
H12B H 0.263(3) 0.648(2) 0.029(2) 0.025(8) Uiso 1 1 d . . . . .
H3A H 0.331(3) 0.831(3) 0.814(2) 0.027(8) Uiso 1 1 d . . . . .
H4B H 0.204(3) 0.988(3) 0.947(3) 0.040(9) Uiso 1 1 d . . . . .
H15B H 0.222(4) 0.106(3) 0.526(3) 0.053(11) Uiso 1 1 d . . . . .
H22B H 0.130(4) 0.192(4) 1.078(4) 0.073(14) Uiso 1 1 d . . . . .
H16A H 0.062(9) 0.061(7) 0.449(7) 0.20(4) Uiso 1 1 d . . . . .
H16B H 0.163(5) -0.014(5) 0.430(4) 0.080(17) Uiso 1 1 d . . . . .
H3B H 0.362(3) 0.954(3) 0.793(3) 0.046(10) Uiso 1 1 d . . . . .
H18A H 0.310(3) 0.183(3) 0.229(3) 0.035(9) Uiso 1 1 d . . . . .
H18B H 0.365(3) 0.081(3) 0.258(3) 0.042(10) Uiso 1 1 d . . . . .

loop_
_atom_site_aniso_label
_atom_site_aniso_U_11
_atom_site_aniso_U_22
_atom_site_aniso_U_33
_atom_site_aniso_U_23
_atom_site_aniso_U_13
_atom_site_aniso_U_12
Cu1 0.01465(13) 0.01425(14) 0.01195(13) -0.00192(9) -0.00472(9) 0.00000(9)
Cl1 0.0184(3) 0.0290(3) 0.0194(3) -0.0038(2) -0.0050(2) -0.0045(2)
Cl2 0.0216(3) 0.0215(3) 0.0305(3) 0.0007(2) -0.0090(2) 0.0005(2)
O1 0.0133(7) 0.0292(10) 0.0190(9) -0.0050(7) -0.0043(7) -0.0010(7)
O2 0.0248(9) 0.0295(10) 0.0251(10) -0.0058(8) -0.0046(7) 0.0038(7)
N12 0.0133(8) 0.0152(9) 0.0134(9) -0.0020(7) -0.0050(6) 0.0013(6)
N5 0.0152(8) 0.0158(9) 0.0150(9) -0.0015(7) -0.0049(7) 0.0022(7)
N9 0.0139(8) 0.0156(9) 0.0133(9) -0.0026(7) -0.0035(6) -0.0002(7)
N13 0.0153(8) 0.0174(9) 0.0132(9) -0.0022(7) -0.0050(7) -0.0019(7)
O5 0.0371(11) 0.0293(11) 0.0318(11) 0.0020(8) -0.0156(8) -0.0017(8)
N11 0.0149(8) 0.0180(9) 0.0170(9) -0.0030(7) -0.0069(7) 0.0019(7)
N1 0.0138(8) 0.0166(9) 0.0125(9) -0.0024(7) -0.0028(6) -0.0005(7)
N8 0.0188(9) 0.0226(10) 0.0141(9) 0.0007(7) -0.0057(7) -0.0027(7)
O3 0.0327(11) 0.0494(14) 0.0304(12) -0.0161(10) 0.0093(8) -0.0064(9)
O4 0.0463(13) 0.0597(16) 0.0377(13) 0.0109(11) -0.0259(10) -0.0314(11)
N10 0.0138(8) 0.0195(9) 0.0145(9) -0.0032(7) -0.0055(7) 0.0001(7)
N4 0.0158(8) 0.0186(9) 0.0148(9) -0.0034(7) -0.0020(7) -0.0026(7)
N16 0.0184(9) 0.0214(10) 0.0166(9) 0.0003(7) -0.0084(7) -0.0028(7)
N3 0.0240(10) 0.0203(10) 0.0163(10) -0.0044(8) -0.0009(7) -0.0058(8)
N2 0.0210(9) 0.0219(10) 0.0149(9) -0.0047(8) -0.0016(7) -0.0038(8)
N14 0.0212(10) 0.0385(13) 0.0236(11) 0.0090(9) -0.0110(8) -0.0121(9)
N6 0.0344(12) 0.0245(12) 0.0196(11) 0.0024(9) -0.0025(9) 0.0110(9)
N7 0.0336(12) 0.0259(12) 0.0224(11) 0.0036(9) -0.0026(9) 0.0114(9)
C13 0.0159(10) 0.0173(11) 0.0183(11) -0.0017(8) -0.0081(8) 0.0005(8)
N15 0.0216(10) 0.0421(14) 0.0250(12) 0.0107(10) -0.0115(8) -0.0124(9)
C7 0.0137(9) 0.0231(12) 0.0162(11) -0.0019(9) -0.0041(8) 0.0021(8)
C19 0.0143(9) 0.0188(11) 0.0193(11) -0.0002(8) -0.0061(8) -0.0022(8)
C1 0.0156(9) 0.0170(10) 0.0134(10) -0.0029(8) -0.0030(8) 0.0001(8)
C20 0.0202(11) 0.0251(12) 0.0174(11) 0.0016(9) -0.0104(9) -0.0016(9)
O6 0.0555(16) 0.179(4) 0.0358(15) 0.0161(18) -0.0178(12) -0.071(2)
C2 0.0183(10) 0.0188(11) 0.0207(12) -0.0038(9) -0.0024(9) -0.0056(8)
C14 0.0202(11) 0.0158(11) 0.0227(12) -0.0034(9) -0.0094(9) 0.0053(8)
C6 0.0291(13) 0.0170(12) 0.0260(13) -0.0016(9) -0.0073(10) -0.0043(10)
C5 0.0294(13) 0.0226(13) 0.0324(15) -0.0099(11) 0.0006(11) -0.0039(10)
C23 0.0227(12) 0.0527(19) 0.0153(12) 0.0030(12) -0.0035(10) -0.0036(12)
C4 0.0489(17) 0.0289(15) 0.0204(13) -0.0060(11) -0.0091(12) -0.0075(13)
C8 0.0213(11) 0.0350(14) 0.0163(11) 0.0052(10) -0.0073(9) -0.0052(10)
C12 0.0378(15) 0.0397(17) 0.0168(13) 0.0004(11) -0.0044(11) -0.0140(13)
C3 0.0310(13) 0.0264(14) 0.0320(15) -0.0062(11) -0.0153(11) -0.0057(11)
C24 0.0359(15) 0.0323(16) 0.0234(13) -0.0041(11) -0.0137(11) 0.0016(12)
C18 0.0415(16) 0.0225(13) 0.0258(14) -0.0112(11) -0.0119(12) 0.0101(12)
C22 0.0320(15) 0.0365(17) 0.0314(16) 0.0171(13) -0.0068(12) -0.0065(12)
C9 0.0385(15) 0.0353(16) 0.0255(14) 0.0093(12) -0.0110(12) -0.0142(12)
O8A 0.054(6) 0.052(6) 0.140(15) -0.054(8) -0.025(7) -0.012(5)
O7A 0.047(6) 0.187(17) 0.038(6) -0.012(7) 0.014(4) -0.010(8)
O9A 0.064(7) 0.074(7) 0.169(15) 0.081(9) -0.091(9) -0.039(6)
O8B 0.038(2) 0.085(3) 0.041(2) -0.031(2) -0.0149(17) 0.003(2)
O7B 0.055(2) 0.049(3) 0.077(4) 0.036(3) 0.011(2) -0.0117(19)
O9B 0.082(4) 0.054(3) 0.060(3) -0.024(2) -0.032(3) 0.049(3)
C21 0.088(3) 0.0213(14) 0.050(2) 0.0066(13) -0.049(2) -0.0077(15)
C15 0.081(3) 0.0202(15) 0.0272(17) 0.0042(12) 0.0094(16) 0.0146(16)
C11 0.0322(15) 0.051(2) 0.0335(18) 0.0026(15) -0.0016(13) 0.0029(14)
C17 0.046(2) 0.0334(19) 0.121(4) -0.030(2) -0.047(2) 0.0019(15)
C10 0.0331(16) 0.065(3) 0.044(2) 0.0114(17) -0.0035(14) -0.0159(16)
C16 0.067(3) 0.047(3) 0.134(6) -0.025(3) 0.039(3) -0.033(2)

loop_
_atom_type_symbol
_atom_type_description
_atom_type_scat_dispersion_real
_atom_type_scat_dispersion_imag
_atom_type_scat_source
C C 0.0033 0.0016 'International Tables Vol C Tables 4.2.6.8 and 6.1.1.4'
H H 0.0000 0.0000 'International Tables Vol C Tables 4.2.6.8 and 6.1.1.4'
Cl Cl 0.1484 0.1585 'International Tables Vol C Tables 4.2.6.8 and 6.1.1.4'
Cu Cu 0.3201 1.2651 'International Tables Vol C Tables 4.2.6.8 and 6.1.1.4'
N N 0.0061 0.0033 'International Tables Vol C Tables 4.2.6.8 and 6.1.1.4'
O O 0.0106 0.0060 'International Tables Vol C Tables 4.2.6.8 and 6.1.1.4'

loop_
_geom_angle_atom_site_label_1
_geom_angle_atom_site_label_2
_geom_angle_atom_site_label_3
_geom_angle
_geom_angle_site_symmetry_1
_geom_angle_site_symmetry_3
_geom_angle_publ_flag
N13 Cu1 N5 176.85(7) . . ?
N13 Cu1 N1 88.46(8) . . ?
N5 Cu1 N1 92.76(8) . . ?
N13 Cu1 N9 88.25(8) . . ?
N5 Cu1 N9 90.94(8) . . ?
N1 Cu1 N9 171.39(7) . . ?
N13 Cu1 O1 91.08(7) . . ?
N5 Cu1 O1 91.92(7) . . ?
N1 Cu1 O1 84.94(7) . . ?
N9 Cu1 O1 87.17(7) . . ?
O4 Cl1 O3 111.03(14) . . ?
O4 Cl1 O5 110.31(13) . . ?
O3 Cl1 O5 110.05(13) . . ?
O4 Cl1 O2 108.86(13) . . ?
O3 Cl1 O2 108.55(13) . . ?
O5 Cl1 O2 107.97(12) . . ?
O8A Cl2 O9A 114.6(8) . . ?
O8A Cl2 O6 127.8(5) . . ?
O7B Cl2 O6 105.8(2) . . ?
O9A Cl2 O6 98.5(4) . . ?
O7B Cl2 O9B 110.0(3) . . ?
O6 Cl2 O9B 122.7(3) . . ?
O7B Cl2 O8B 109.0(3) . . ?
O6 Cl2 O8B 101.9(2) . . ?
O9B Cl2 O8B 106.6(2) . . ?
O8A Cl2 O7A 105.1(9) . . ?
O9A Cl2 O7A 106.5(10) . . ?
O6 Cl2 O7A 102.5(5) . . ?
Cu1 O1 H1A 118(2) . . ?
Cu1 O1 H1B 120(2) . . ?
H1A O1 H1B 104(3) . . ?
C13 N12 N11 108.87(17) . . ?
C13 N12 C14 127.76(18) . . ?
N11 N12 C14 123.34(18) . . ?
C7 N5 N6 106.73(18) . . ?
C7 N5 Cu1 130.61(16) . . ?
N6 N5 Cu1 122.60(15) . . ?
C13 N9 N10 106.42(18) . . ?
C13 N9 Cu1 126.88(14) . . ?
N10 N9 Cu1 126.69(14) . . ?
C19 N13 N14 106.53(19) . . ?
C19 N13 Cu1 128.95(16) . . ?
N14 N13 Cu1 123.93(14) . . ?
N10 N11 N12 106.96(17) . . ?
C1 N1 N2 106.53(18) . . ?
C1 N1 Cu1 130.81(15) . . ?
N2 N1 Cu1 121.65(15) . . ?
C7 N8 N7 108.14(19) . . ?
C7 N8 C8 132.0(2) . . ?
N7 N8 C8 119.8(2) . . ?
N11 N10 N9 109.62(17) . . ?
C1 N4 N3 108.21(19) . . ?
C1 N4 C2 130.0(2) . . ?
N3 N4 C2 121.70(19) . . ?
C19 N16 N15 108.65(18) . . ?
C19 N16 C20 129.23(19) . . ?
N15 N16 C20 122.1(2) . . ?
N2 N3 N4 107.08(18) . . ?
N3 N2 N1 109.83(19) . . ?
N15 N14 N13 109.51(18) . . ?
N7 N6 N5 109.5(2) . . ?
N6 N7 N8 107.2(2) . . ?
N9 C13 N12 108.12(18) . . ?
N9 C13 H13 125.9 . . ?
N12 C13 H13 125.9 . . ?
N14 N15 N16 106.82(19) . . ?
N5 C7 N8 108.4(2) . . ?
N5 C7 H7 125.8 . . ?
N8 C7 H7 125.8 . . ?
N13 C19 N16 108.48(19) . . ?
N13 C19 H19 125.8 . . ?
N16 C19 H19 125.8 . . ?
N1 C1 N4 108.3(2) . . ?
N1 C1 H1 125.8 . . ?
N4 C1 H1 125.8 . . ?
N16 C20 C21 113.1(2) . . ?
N16 C20 C24 113.7(2) . . ?
C21 C20 C24 104.9(2) . . ?
N16 C20 H20 102.2(17) . . ?
C21 C20 H20 114.0(18) . . ?
C24 C20 H20 109.0(17) . . ?
N4 C2 C6 110.86(19) . . ?
N4 C2 C3 110.4(2) . . ?
C6 C2 C3 103.4(2) . . ?
N4 C2 H2 106.3(18) . . ?
C6 C2 H2 114.2(18) . . ?
C3 C2 H2 111.8(17) . . ?
N12 C14 C15 110.0(2) . . ?
N12 C14 C18 111.59(19) . . ?
C15 C14 C18 104.1(3) . . ?
N12 C14 H14 102.9(18) . . ?
C15 C14 H14 115.5(18) . . ?
C18 C14 H14 113.0(18) . . ?
C2 C6 C5 104.7(2) . . ?
C2 C6 H6A 107.8(18) . . ?
C5 C6 H6A 111.6(19) . . ?
C2 C6 H6B 108.3(18) . . ?
C5 C6 H6B 117.6(18) . . ?
H6A C6 H6B 106(3) . . ?
C6 C5 C4 105.8(2) . . ?
C6 C5 H5B 111.3 . . ?
C4 C5 H5B 112.8 . . ?
C6 C5 H5A 110.8 . . ?
C4 C5 H5A 115.1 . . ?
H5B C5 H5A 101.2 . . ?
C24 C23 C22 103.9(2) . . ?
C24 C23 H23A 111(2) . . ?
C22 C23 H23A 110.0(19) . . ?
C24 C23 H23B 113(3) . . ?
C22 C23 H23B 112(3) . . ?
H23A C23 H23B 107(3) . . ?
C5 C4 C3 106.3(2) . . ?
C5 C4 H4A 109.8(17) . . ?
C3 C4 H4A 112.4(18) . . ?
C5 C4 H4B 111(2) . . ?
C3 C4 H4B 113(2) . . ?
H4A C4 H4B 105(3) . . ?
N8 C8 C9 111.1(2) . . ?
N8 C8 C12 111.5(2) . . ?
C9 C8 C12 105.7(2) . . ?
N8 C8 H8 104.9(19) . . ?
C9 C8 H8 110(2) . . ?
C12 C8 H8 114.3(19) . . ?
C11 C12 C8 105.1(3) . . ?
C11 C12 H12A 110.2(19) . . ?
C8 C12 H12A 117(2) . . ?
C11 C12 H12B 110.0(18) . . ?
C8 C12 H12B 106.8(18) . . ?
H12A C12 H12B 107(3) . . ?
C2 C3 C4 106.0(2) . . ?
C2 C3 H3A 109.8(17) . . ?
C4 C3 H3A 113.0(18) . . ?
C2 C3 H3B 103(2) . . ?
C4 C3 H3B 111(2) . . ?
H3A C3 H3B 113(3) . . ?
C20 C24 C23 101.9(2) . . ?
C20 C24 H24A 109(3) . . ?
C23 C24 H24A 115(2) . . ?
C20 C24 H24B 107.7(19) . . ?
C23 C24 H24B 110(2) . . ?
H24A C24 H24B 112(3) . . ?
C17 C18 C14 105.4(3) . . ?
C17 C18 H18A 116(2) . . ?
C14 C18 H18A 111(2) . . ?
C17 C18 H18B 108(3) . . ?
C14 C18 H18B 107(2) . . ?
H18A C18 H18B 110(3) . . ?
C23 C22 C21 106.2(2) . . ?
C23 C22 H22A 110(2) . . ?
C21 C22 H22A 111(2) . . ?
C23 C22 H22B 110(3) . . ?
C21 C22 H22B 110(3) . . ?
H22A C22 H22B 110(4) . . ?
C10 C9 C8 105.7(3) . . ?
C10 C9 H9A 115(2) . . ?
C8 C9 H9A 109.6(19) . . ?
C10 C9 H9B 106(2) . . ?
C8 C9 H9B 112(2) . . ?
H9A C9 H9B 108(3) . . ?
C20 C21 C22 104.9(2) . . ?
C20 C21 H21A 110.8 . . ?
C22 C21 H21A 110.8 . . ?
C20 C21 H21B 110.8 . . ?
C22 C21 H21B 110.8 . . ?
H21A C21 H21B 108.8 . . ?
C16 C15 C14 104.1(4) . . ?
C16 C15 H15A 111(3) . . ?
C14 C15 H15A 109(3) . . ?
C16 C15 H15B 111(2) . . ?
C14 C15 H15B 116(3) . . ?
H15A C15 H15B 105(3) . . ?
C12 C11 C10 102.6(3) . . ?
C12 C11 H11A 114(2) . . ?
C10 C11 H11A 100(3) . . ?
C12 C11 H11B 117(2) . . ?
C10 C11 H11B 112(2) . . ?
H11A C11 H11B 110(3) . . ?
C16 C17 C18 105.9(3) . . ?
C16 C17 H17A 110.6 . . ?
C18 C17 H17A 110.6 . . ?
C16 C17 H17B 110.6 . . ?
C18 C17 H17B 110.6 . . ?
H17A C17 H17B 108.7 . . ?
C11 C10 C9 104.3(3) . . ?
C11 C10 H10A 110.9 . . ?
C9 C10 H10A 110.9 . . ?
C11 C10 H10B 110.9 . . ?
C9 C10 H10B 110.9 . . ?
H10A C10 H10B 108.9 . . ?
C17 C16 C15 108.3(3) . . ?
C17 C16 H16A 109(5) . . ?
C15 C16 H16A 129(5) . . ?
C17 C16 H16B 110(4) . . ?
C15 C16 H16B 99(4) . . ?
H16A C16 H16B 101(6) . . ?

loop_
_geom_bond_atom_site_label_1
_geom_bond_atom_site_label_2
_geom_bond_distance
_geom_bond_site_symmetry_2
_geom_bond_publ_flag
Cu1 N13 2.0005(19) . ?
Cu1 N5 2.0152(19) . ?
Cu1 N1 2.0197(19) . ?
Cu1 N9 2.0246(18) . ?
Cu1 O1 2.3499(16) . ?
Cl1 O4 1.4309(19) . ?
Cl1 O3 1.431(2) . ?
Cl1 O5 1.452(2) . ?
Cl1 O2 1.457(2) . ?
Cl2 O8A 1.354(8) . ?
Cl2 O7B 1.381(4) . ?
Cl2 O9A 1.401(10) . ?
Cl2 O6 1.403(2) . ?
Cl2 O9B 1.409(4) . ?
Cl2 O8B 1.478(4) . ?
Cl2 O7A 1.495(10) . ?
O1 H1A 0.77(3) . ?
O1 H1B 0.77(4) . ?
N12 C13 1.328(3) . ?
N12 N11 1.344(2) . ?
N12 C14 1.489(3) . ?
N5 C7 1.321(3) . ?
N5 N6 1.359(3) . ?
N9 C13 1.322(3) . ?
N9 N10 1.364(2) . ?
N13 C19 1.318(3) . ?
N13 N14 1.363(3) . ?
N11 N10 1.296(3) . ?
N1 C1 1.320(3) . ?
N1 N2 1.367(3) . ?
N8 C7 1.327(3) . ?
N8 N7 1.355(3) . ?
N8 C8 1.486(3) . ?
N4 C1 1.332(3) . ?
N4 N3 1.358(3) . ?
N4 C2 1.479(3) . ?
N16 C19 1.320(3) . ?
N16 N15 1.352(3) . ?
N16 C20 1.470(3) . ?
N3 N2 1.287(3) . ?
N14 N15 1.294(3) . ?
N6 N7 1.293(3) . ?
C13 H13 0.9500 . ?
C7 H7 0.9500 . ?
C19 H19 0.9500 . ?
C1 H1 0.9500 . ?
C20 C21 1.512(4) . ?
C20 C24 1.518(4) . ?
C20 H20 0.93(3) . ?
C2 C6 1.525(3) . ?
C2 C3 1.539(4) . ?
C2 H2 0.95(3) . ?
C14 C15 1.511(4) . ?
C14 C18 1.521(4) . ?
C14 H14 0.98(3) . ?
C6 C5 1.532(4) . ?
C6 H6A 0.89(3) . ?
C6 H6B 0.95(3) . ?
C5 C4 1.537(4) . ?
C5 H5B 0.9461 . ?
C5 H5A 1.0443 . ?
C23 C24 1.522(4) . ?
C23 C22 1.530(5) . ?
C23 H23A 0.98(3) . ?
C23 H23B 0.90(4) . ?
C4 C3 1.543(4) . ?
C4 H4A 0.98(3) . ?
C4 H4B 0.98(3) . ?
C8 C9 1.536(4) . ?
C8 C12 1.536(4) . ?
C8 H8 0.92(3) . ?
C12 C11 1.514(4) . ?
C12 H12A 0.95(3) . ?
C12 H12B 0.97(3) . ?
C3 H3A 0.97(3) . ?
C3 H3B 0.99(4) . ?
C24 H24A 0.86(4) . ?
C24 H24B 1.02(3) . ?
C18 C17 1.517(5) . ?
C18 H18A 0.92(4) . ?
C18 H18B 0.82(4) . ?
C22 C21 1.543(4) . ?
C22 H22A 0.99(3) . ?
C22 H22B 0.89(5) . ?
C9 C10 1.527(5) . ?
C9 H9A 0.95(3) . ?
C9 H9B 0.91(4) . ?
C21 H21A 0.9900 . ?
C21 H21B 0.9900 . ?
C15 C16 1.510(8) . ?
C15 H15A 0.94(4) . ?
C15 H15B 0.90(4) . ?
C11 C10 1.518(5) . ?
C11 H11A 0.93(4) . ?
C11 H11B 0.97(4) . ?
C17 C16 1.501(8) . ?
C17 H17A 0.9900 . ?
C17 H17B 0.9900 . ?
C10 H10A 0.9900 . ?
C10 H10B 0.9900 . ?
C16 H16A 0.94(9) . ?
C16 H16B 0.81(5) . ?

loop_
_geom_contact_atom_site_label_1
_geom_contact_atom_site_label_2
_geom_contact_distance
_geom_contact_site_symmetry_1
_geom_contact_site_symmetry_2
_geom_contact_publ_flag
? ? ? ? ? ?

loop_
_geom_hbond_atom_site_label_D
_geom_hbond_atom_site_label_H
_geom_hbond_atom_site_label_A
_geom_hbond_distance_DH
_geom_hbond_distance_HA
_geom_hbond_distance_DA
_geom_hbond_angle_DHA
_geom_hbond_site_symmetry_A
? ? ? ? ? ? ? ?

loop_
_geom_torsion_atom_site_label_1
_geom_torsion_atom_site_label_2
_geom_torsion_atom_site_label_3
_geom_torsion_atom_site_label_4
_geom_torsion
_geom_torsion_site_symmetry_1
_geom_torsion_site_symmetry_2
_geom_torsion_site_symmetry_3
_geom_torsion_site_symmetry_4
_geom_torsion_publ_flag
C13 N12 N11 N10 0.2(2) . . . . ?
C14 N12 N11 N10 178.4(2) . . . . ?
N12 N11 N10 N9 -0.2(2) . . . . ?
C13 N9 N10 N11 0.1(2) . . . . ?
Cu1 N9 N10 N11 178.79(15) . . . . ?
C1 N4 N3 N2 0.0(2) . . . . ?
C2 N4 N3 N2 -177.92(19) . . . . ?
N4 N3 N2 N1 -0.1(2) . . . . ?
C1 N1 N2 N3 0.2(2) . . . . ?
Cu1 N1 N2 N3 169.91(15) . . . . ?
C19 N13 N14 N15 0.2(3) . . . . ?
Cu1 N13 N14 N15 -171.69(17) . . . . ?
C7 N5 N6 N7 -0.4(3) . . . . ?
Cu1 N5 N6 N7 -177.85(17) . . . . ?
N5 N6 N7 N8 0.4(3) . . . . ?
C7 N8 N7 N6 -0.2(3) . . . . ?
C8 N8 N7 N6 178.5(2) . . . . ?
N10 N9 C13 N12 0.1(2) . . . . ?
Cu1 N9 C13 N12 -178.64(14) . . . . ?
N11 N12 C13 N9 -0.2(2) . . . . ?
C14 N12 C13 N9 -178.3(2) . . . . ?
N13 N14 N15 N16 -0.6(3) . . . . ?
C19 N16 N15 N14 0.8(3) . . . . ?
C20 N16 N15 N14 178.5(2) . . . . ?
N6 N5 C7 N8 0.3(3) . . . . ?
Cu1 N5 C7 N8 177.45(15) . . . . ?
N7 N8 C7 N5 -0.1(3) . . . . ?
C8 N8 C7 N5 -178.6(2) . . . . ?
N14 N13 C19 N16 0.3(3) . . . . ?
Cu1 N13 C19 N16 171.65(15) . . . . ?
N15 N16 C19 N13 -0.7(3) . . . . ?
C20 N16 C19 N13 -178.2(2) . . . . ?
N2 N1 C1 N4 -0.2(2) . . . . ?
Cu1 N1 C1 N4 -168.62(14) . . . . ?
N3 N4 C1 N1 0.2(2) . . . . ?
C2 N4 C1 N1 177.8(2) . . . . ?
C19 N16 C20 C21 -124.1(3) . . . . ?
N15 N16 C20 C21 58.7(3) . . . . ?
C19 N16 C20 C24 116.3(3) . . . . ?
N15 N16 C20 C24 -60.9(3) . . . . ?
C1 N4 C2 C6 109.7(3) . . . . ?
N3 N4 C2 C6 -73.0(3) . . . . ?
C1 N4 C2 C3 -136.4(2) . . . . ?
N3 N4 C2 C3 41.0(3) . . . . ?
C13 N12 C14 C15 85.8(3) . . . . ?
N11 N12 C14 C15 -92.0(3) . . . . ?
C13 N12 C14 C18 -159.1(2) . . . . ?
N11 N12 C14 C18 23.1(3) . . . . ?
N4 C2 C6 C5 80.6(2) . . . . ?
C3 C2 C6 C5 -37.7(3) . . . . ?
C2 C6 C5 C4 30.3(3) . . . . ?
C6 C5 C4 C3 -10.8(3) . . . . ?
C7 N8 C8 C9 -96.6(3) . . . . ?
N7 N8 C8 C9 85.0(3) . . . . ?
C7 N8 C8 C12 20.9(3) . . . . ?
N7 N8 C8 C12 -157.4(2) . . . . ?
N8 C8 C12 C11 -100.4(3) . . . . ?
C9 C8 C12 C11 20.4(3) . . . . ?
N4 C2 C3 C4 -87.7(2) . . . . ?
C6 C2 C3 C4 30.9(3) . . . . ?
C5 C4 C3 C2 -12.4(3) . . . . ?
N16 C20 C24 C23 165.9(2) . . . . ?
C21 C20 C24 C23 41.8(3) . . . . ?
C22 C23 C24 C20 -39.7(3) . . . . ?
N12 C14 C18 C17 -85.2(3) . . . . ?
C15 C14 C18 C17 33.3(3) . . . . ?
C24 C23 C22 C21 23.4(3) . . . . ?
N8 C8 C9 C10 125.7(3) . . . . ?
C12 C8 C9 C10 4.6(3) . . . . ?
N16 C20 C21 C22 -151.7(2) . . . . ?
C24 C20 C21 C22 -27.2(3) . . . . ?
C23 C22 C21 C20 2.2(3) . . . . ?
N12 C14 C15 C16 85.7(3) . . . . ?
C18 C14 C15 C16 -33.9(3) . . . . ?
C8 C12 C11 C10 -37.6(3) . . . . ?
C14 C18 C17 C16 -19.5(4) . . . . ?
C12 C11 C10 C9 40.4(3) . . . . ?
C8 C9 C10 C11 -27.8(3) . . . . ?
C18 C17 C16 C15 -1.8(5) . . . . ?
C14 C15 C16 C17 22.3(5) . . . . ?
